data_7110967
loop_
_publ_author_name
'Allan, John F.'
'Henderson, Kenneth W.'
'Kennedy, Alan R.'
'Teat, Simon J.'

_publ_section_title
;
 Synthesis and structural characterisation of a magnesium bisenolate: a
 tetrameric (Mg2O2)2 chain terminated by solvating ketone
;
_journal_issue 12
_journal_name_full 'Chemical Communications'
_journal_page_first 1059
_journal_paper_doi 10.1039/b002892o
_journal_year 2000
_chemical_formula_sum 'C124 H148 Mg4 O10'
_chemical_formula_weight 1895.66
_space_group_IT_number 2
_symmetry_cell_setting triclinic
_symmetry_space_group_name_Hall '-P 1'
_symmetry_space_group_name_H-M 'P -1'
_atom_sites_solution_hydrogens geom
_atom_sites_solution_primary direct
_atom_sites_solution_secondary difmap
_audit_creation_method SHELXL-97
_cell_angle_alpha 74.844(2)
_cell_angle_beta 84.437(2)
_cell_angle_gamma 83.078(2)
_cell_formula_units_Z 1
_cell_length_a 11.8142(7)
_cell_length_b 11.8617(7)
_cell_length_c 20.5469(13)
_cell_measurement_reflns_used 8416
_cell_measurement_temperature 150(2)
_cell_measurement_theta_max 29.29
_cell_measurement_theta_min 3.05
_cell_volume 2752.5(3)
_computing_cell_refinement 'local program'
_computing_data_collection 'SMART  (Siemens, 1995)'
_computing_data_reduction 'SAINT  (Siemens, 1995)'
_computing_molecular_graphics 'ORTEP II'
_computing_publication_material 'SHELXL-97 (Sheldrick, 1997)'
_computing_structure_refinement 'SHELXL-97 (Sheldrick, 1997)'
_computing_structure_solution 'SHELXS (Sheldrick, 1990)'
_diffrn_ambient_temperature 150(2)
_diffrn_measured_fraction_theta_full 0.968
_diffrn_measured_fraction_theta_max 0.968
_diffrn_measurement_device_type 'Brucker SMART CCD'
_diffrn_measurement_method '\w rotations with narrow frames'
_diffrn_radiation_monochromator Si111
_diffrn_radiation_source 'SRS Daresbury Station 9.8'
_diffrn_radiation_type synchrotron
_diffrn_radiation_wavelength 0.68840
_diffrn_reflns_av_R_equivalents 0.0425
_diffrn_reflns_av_sigmaI/netI 0.1115
_diffrn_reflns_limit_h_max 13
_diffrn_reflns_limit_h_min -11
_diffrn_reflns_limit_k_max 12
_diffrn_reflns_limit_k_min -13
_diffrn_reflns_limit_l_max 19
_diffrn_reflns_limit_l_min -22
_diffrn_reflns_number 10156
_diffrn_reflns_theta_full 22.50
_diffrn_reflns_theta_max 22.50
_diffrn_reflns_theta_min 1.90
_diffrn_standards_decay_% 38.14
_diffrn_standards_number 0
_exptl_absorpt_coefficient_mu 0.091
_exptl_absorpt_correction_T_max 0.9982
_exptl_absorpt_correction_T_min 0.9838
_exptl_absorpt_correction_type sadabs
_exptl_crystal_colour plate
_exptl_crystal_density_diffrn 1.144
_exptl_crystal_density_method 'not measured'
_exptl_crystal_description colourless
_exptl_crystal_F_000 1020
_exptl_crystal_size_max 0.18
_exptl_crystal_size_mid 0.08
_exptl_crystal_size_min 0.02
_refine_diff_density_max 0.260
_refine_diff_density_min -0.295
_refine_diff_density_rms 0.058
_refine_ls_extinction_method none
_refine_ls_goodness_of_fit_ref 1.002
_refine_ls_hydrogen_treatment mixed
_refine_ls_matrix_type full
_refine_ls_number_parameters 637
_refine_ls_number_reflns 7669
_refine_ls_number_restraints 0
_refine_ls_restrained_S_all 1.002
_refine_ls_R_factor_all 0.0960
_refine_ls_R_factor_gt 0.0680
_refine_ls_shift/su_max 0.000
_refine_ls_shift/su_mean 0.000
_refine_ls_structure_factor_coef Fsqd
_refine_ls_weighting_details 'w=1/[\s^2^(Fo^2^)+(0.0995P)^2^+0.0000P] where P=(Fo^2^+2Fc^2^)/3'
_refine_ls_weighting_scheme calc
_refine_ls_wR_factor_gt 0.1740
_refine_ls_wR_factor_ref 0.1823
_reflns_number_gt 4952
_reflns_number_total 7669
_reflns_threshold_expression I>2sigma(I)
_cod_data_source_file b002892osup1.cif
_cod_data_source_block test
_cod_depositor_comments
;
The following automatic conversions were performed:

'_refine_ls_weighting_scheme' value 'calc
w=1/[\s^2^(Fo^2^)+(0.0995P)^2^+0.0000P] where P=(Fo^2^+2Fc^2^)/3' was
changed to 'calc'. New tag '_refine_ls_weighting_details' was
created. The value of the new tag was set to
'w=1/[\s^2^(Fo^2^)+(0.0995P)^2^+0.0000P] where P=(Fo^2^+2Fc^2^)/3'.

Automatic conversion script
Id: cif_fix_values 3143 2015-03-26 13:38:13Z robertas 
;
_cod_original_sg_symbol_H-M P-1
_cod_database_code 7110967

loop_
_symmetry_equiv_pos_as_xyz
'x, y, z'
'-x, -y, -z'

loop_
_atom_site_label
_atom_site_type_symbol
_atom_site_fract_x
_atom_site_fract_y
_atom_site_fract_z
_atom_site_U_iso_or_equiv
_atom_site_adp_type
_atom_site_occupancy
_atom_site_calc_flag
_atom_site_refinement_flags
Mg1 Mg 0.42414(11) 0.75706(11) 0.30416(6) 0.0244(3) Uani 1 d .
Mg2 Mg 0.46105(10) 0.58983(10) 0.43838(6) 0.0181(3) Uani 1 d .
O1 O 0.3032(2) 0.8942(2) 0.29076(13) 0.0309(7) Uani 1 d .
O2 O 0.5068(3) 0.7555(3) 0.22343(13) 0.0374(7) Uani 1 d .
O3 O 0.3709(2) 0.6065(2) 0.36007(12) 0.0223(6) Uani 1 d .
O4 O 0.4983(2) 0.7473(2) 0.38758(12) 0.0237(6) Uani 1 d .
O5 O 0.5714(2) 0.4489(2) 0.46323(11) 0.0184(5) Uani 1 d .
C6 C 0.2643(4) 0.9673(3) 0.24157(19) 0.0269(9) Uani 1 d .
C7 C 0.2771(4) 0.9413(4) 0.1742(2) 0.0421(11) Uani 1 d .
H7A H 0.3578 0.9396 0.1577 0.063 Uiso 1 calc R
H7B H 0.2321 1.0023 0.1424 0.063 Uiso 1 calc R
H7C H 0.2499 0.8649 0.1780 0.063 Uiso 1 calc R
C8 C 0.2003(3) 1.0782(3) 0.25059(19) 0.0269(9) Uani 1 d .
C9 C 0.2343(4) 1.1867(4) 0.2122(2) 0.0294(9) Uani 1 d .
C10 C 0.1722(4) 1.2882(4) 0.2237(2) 0.0375(10) Uani 1 d .
H10 H 0.1964 1.3624 0.2001 0.045 Uiso 1 calc R
C11 C 0.0761(4) 1.2843(4) 0.2685(2) 0.0359(10) Uani 1 d .
C12 C 0.0446(4) 1.1771(4) 0.3042(2) 0.0367(10) Uani 1 d .
H12 H -0.0211 1.1741 0.3349 0.044 Uiso 1 calc R
C13 C 0.1047(4) 1.0723(4) 0.2974(2) 0.0370(10) Uani 1 d .
C14 C 0.3348(4) 1.1983(4) 0.1609(2) 0.0418(11) Uani 1 d .
H14A H 0.3112 1.1912 0.1178 0.063 Uiso 1 calc R
H14B H 0.3957 1.1363 0.1769 0.063 Uiso 1 calc R
H14C H 0.3630 1.2752 0.1545 0.063 Uiso 1 calc R
C15 C 0.0082(5) 1.3948(4) 0.2781(3) 0.0538(14) Uani 1 d .
H15A H 0.0427 1.4629 0.2487 0.081 Uiso 0.50 calc PR
H15B H 0.0081 1.3975 0.3253 0.081 Uiso 0.50 calc PR
H15C H -0.0705 1.3961 0.2664 0.081 Uiso 0.50 calc PR
H15D H -0.0558 1.3748 0.3116 0.081 Uiso 0.50 calc PR
H15E H -0.0212 1.4402 0.2350 0.081 Uiso 0.50 calc PR
H15F H 0.0574 1.4416 0.2939 0.081 Uiso 0.50 calc PR
C16 C 0.0652(5) 0.9578(4) 0.3385(3) 0.0563(14) Uani 1 d .
H16A H 0.1154 0.9240 0.3755 0.084 Uiso 1 calc R
H16B H 0.0678 0.9034 0.3096 0.084 Uiso 1 calc R
H16C H -0.0133 0.9711 0.3572 0.084 Uiso 1 calc R
C17 C 0.5605(4) 0.8039(4) 0.1654(2) 0.0348(10) Uani 1 d .
C18 C 0.5849(5) 0.9141(4) 0.1453(3) 0.0477(12) Uani 1 d .
H18A H 0.5633 0.9657 0.1738 0.057 Uiso 1 calc R
H18B H 0.6240 0.9416 0.1025 0.057 Uiso 1 calc R
C19 C 0.5968(4) 0.7184(4) 0.12165(19) 0.0330(10) Uani 1 d .
C20 C 0.5432(4) 0.7258(4) 0.0626(2) 0.0414(11) Uani 1 d .
C21 C 0.5791(4) 0.6424(5) 0.0258(2) 0.0491(13) Uani 1 d .
H21 H 0.5439 0.6473 -0.0147 0.059 Uiso 1 calc R
C22 C 0.6650(5) 0.5526(5) 0.0469(3) 0.0561(15) Uani 1 d .
C23 C 0.7154(4) 0.5483(4) 0.1046(3) 0.0497(13) Uani 1 d .
H23 H 0.7746 0.4877 0.1191 0.060 Uiso 1 calc R
C24 C 0.6837(4) 0.6289(4) 0.1428(2) 0.0395(11) Uani 1 d .
C25 C 0.4481(5) 0.8197(5) 0.0378(2) 0.0546(14) Uani 1 d .
H25A H 0.3899 0.8225 0.0749 0.082 Uiso 1 calc R
H25B H 0.4136 0.8017 0.0007 0.082 Uiso 1 calc R
H25C H 0.4791 0.8959 0.0218 0.082 Uiso 1 calc R
C26 C 0.7031(6) 0.4661(7) 0.0045(4) 0.089(2) Uani 1 d .
H26A H 0.7852 0.4673 -0.0078 0.133 Uiso 1 d R
H26B H 0.6613 0.4880 -0.0366 0.133 Uiso 1 d R
H26C H 0.6874 0.3870 0.0305 0.133 Uiso 1 d R
C27 C 0.7438(5) 0.6203(5) 0.2048(3) 0.0538(13) Uani 1 d .
H27A H 0.6914 0.5970 0.2449 0.081 Uiso 1 calc R
H27B H 0.7692 0.6967 0.2031 0.081 Uiso 1 calc R
H27C H 0.8101 0.5616 0.2072 0.081 Uiso 1 calc R
C28 C 0.3076(3) 0.5350(3) 0.34096(18) 0.0231(8) Uani 1 d .
C29 C 0.3025(4) 0.4232(4) 0.3727(2) 0.0381(11) Uani 1 d .
H29A H 0.3449 0.3893 0.4113 0.046 Uiso 1 calc R
H29B H 0.2564 0.3769 0.3570 0.046 Uiso 1 calc R
C30 C 0.2429(3) 0.5911(3) 0.27993(19) 0.0240(8) Uani 1 d .
C31 C 0.1352(3) 0.6519(3) 0.2886(2) 0.0267(9) Uani 1 d .
C32 C 0.0717(4) 0.7003(4) 0.2324(2) 0.0373(10) Uani 1 d .
H32 H -0.0006 0.7426 0.2381 0.045 Uiso 1 calc R
C33 C 0.1109(4) 0.6886(4) 0.1690(2) 0.0425(11) Uani 1 d .
C34 C 0.2177(4) 0.6294(4) 0.1613(2) 0.0376(11) Uani 1 d .
H34 H 0.2458 0.6220 0.1176 0.045 Uiso 1 calc R
C35 C 0.2853(3) 0.5805(3) 0.21536(19) 0.0267(9) Uani 1 d .
C36 C 0.0869(4) 0.6581(4) 0.3579(2) 0.0371(10) Uani 1 d .
H36A H 0.0125 0.7048 0.3546 0.056 Uiso 1 calc R
H36B H 0.1392 0.6948 0.3784 0.056 Uiso 1 calc R
H36C H 0.0776 0.5786 0.3858 0.056 Uiso 1 calc R
C37 C 0.0373(6) 0.7347(6) 0.1097(3) 0.0756(19) Uani 1 d .
H37A H -0.0074 0.6728 0.1056 0.113 Uiso 1 calc R
H37B H 0.0861 0.7593 0.0682 0.113 Uiso 1 calc R
H37C H -0.0146 0.8020 0.1168 0.113 Uiso 1 calc R
C38 C 0.3991(4) 0.5130(4) 0.2054(2) 0.0381(11) Uani 1 d .
H38A H 0.4174 0.5199 0.1570 0.057 Uiso 1 calc R
H38B H 0.3956 0.4301 0.2291 0.057 Uiso 1 calc R
H38C H 0.4583 0.5449 0.2235 0.057 Uiso 1 calc R
C39 C 0.5535(3) 0.8275(3) 0.40602(18) 0.0224(8) Uani 1 d .
C40 C 0.5878(4) 0.8088(4) 0.4667(2) 0.0380(11) Uani 1 d .
H40A H 0.5744 0.7378 0.4995 0.046 Uiso 1 calc R
H40B H 0.6261 0.8662 0.4782 0.046 Uiso 1 calc R
C41 C 0.5717(3) 0.9373(3) 0.35251(19) 0.0236(8) Uani 1 d .
C42 C 0.6723(3) 0.9435(4) 0.3101(2) 0.0295(9) Uani 1 d .
C43 C 0.6909(4) 1.0486(4) 0.2633(2) 0.0361(10) Uani 1 d .
H43 H 0.7595 1.0529 0.2349 0.043 Uiso 1 calc R
C44 C 0.6138(4) 1.1467(4) 0.2563(2) 0.0353(10) Uani 1 d .
C45 C 0.5141(4) 1.1398(4) 0.2981(2) 0.0314(9) Uani 1 d .
H45 H 0.4594 1.2065 0.2937 0.038 Uiso 1 calc R
C46 C 0.4930(4) 1.0372(4) 0.34629(19) 0.0283(9) Uani 1 d .
C47 C 0.7598(4) 0.8383(4) 0.3149(2) 0.0427(11) Uani 1 d .
H47A H 0.8225 0.8581 0.2804 0.064 Uiso 1 calc R
H47B H 0.7238 0.7727 0.3078 0.064 Uiso 1 calc R
H47C H 0.7899 0.8159 0.3598 0.064 Uiso 1 calc R
C48 C 0.6363(5) 1.2594(5) 0.2038(3) 0.0579(14) Uani 1 d .
H48A H 0.7113 1.2818 0.2093 0.087 Uiso 1 calc R
H48B H 0.5770 1.3219 0.2097 0.087 Uiso 1 calc R
H48C H 0.6353 1.2474 0.1585 0.087 Uiso 1 calc R
C49 C 0.3858(4) 1.0352(4) 0.3932(2) 0.0363(10) Uani 1 d .
H49A H 0.4057 1.0380 0.4380 0.054 Uiso 1 calc R
H49B H 0.3503 0.9631 0.3971 0.054 Uiso 1 calc R
H49C H 0.3321 1.1034 0.3750 0.054 Uiso 1 calc R
C50 C 0.6413(3) 0.3978(3) 0.41902(18) 0.0214(8) Uani 1 d .
C51 C 0.6107(4) 0.4008(4) 0.3589(2) 0.0408(11) Uani 1 d .
H51A H 0.5385 0.4391 0.3447 0.049 Uiso 1 calc R
H51B H 0.6607 0.3648 0.3294 0.049 Uiso 1 calc R
C52 C 0.7542(3) 0.3421(3) 0.44248(17) 0.0189(8) Uani 1 d .
C53 C 0.7857(3) 0.2206(3) 0.45011(18) 0.0223(8) Uani 1 d .
C54 C 0.8967(3) 0.1765(3) 0.46781(19) 0.0273(9) Uani 1 d .
H54 H 0.9176 0.0946 0.4745 0.033 Uiso 1 calc R
C55 C 0.9771(3) 0.2450(3) 0.47611(18) 0.0236(8) Uani 1 d .
C56 C 0.9446(3) 0.3643(3) 0.46773(19) 0.0250(9) Uani 1 d .
H56 H 0.9989 0.4137 0.4729 0.030 Uiso 1 calc R
C57 C 0.8341(3) 0.4133(3) 0.45187(19) 0.0282(9) Uani 1 d .
C58 C 0.7064(3) 0.1402(4) 0.4383(2) 0.0318(10) Uani 1 d .
H58A H 0.7031 0.1504 0.3896 0.048 Uiso 1 calc R
H58B H 0.6298 0.1586 0.4583 0.048 Uiso 1 calc R
H58C H 0.7341 0.0587 0.4594 0.048 Uiso 1 calc R
C59 C 1.0973(4) 0.1946(4) 0.4914(2) 0.0373(10) Uani 1 d .
H59A H 1.0960 0.1322 0.5335 0.056 Uiso 1 calc R
H59B H 1.1411 0.2565 0.4963 0.056 Uiso 1 calc R
H59C H 1.1330 0.1620 0.4543 0.056 Uiso 1 calc R
C60 C 0.8044(4) 0.5440(4) 0.4422(3) 0.0403(11) Uani 1 d .
H60A H 0.7612 0.5755 0.4019 0.060 Uiso 1 calc R
H60B H 0.8749 0.5825 0.4366 0.060 Uiso 1 calc R
H60C H 0.7580 0.5586 0.4819 0.060 Uiso 1 calc R
C61 C -0.1083(5) 0.8539(9) -0.0352(3) 0.087(3) Uani 1 d .
C62 C -0.0241(8) 0.9226(9) -0.0736(5) 0.113(3) Uani 1 d .
H62 H -0.0211 1.0011 -0.0713 0.136 Uiso 1 calc R
C63 C 0.0498(11) 0.8744(16) -0.1124(7) 0.171(6) Uani 1 d .
H63 H 0.1070 0.9199 -0.1386 0.205 Uiso 1 calc R
C64 C 0.0489(12) 0.7615(17) -0.1171(7) 0.162(5) Uani 1 d .
H64 H 0.1027 0.7329 -0.1479 0.194 Uiso 1 calc R
C65 C -0.0279(10) 0.6884(14) -0.0785(5) 0.145(5) Uani 1 d .
H65 H -0.0270 0.6089 -0.0801 0.174 Uiso 1 calc R
C66 C -0.1055(8) 0.7380(9) -0.0378(4) 0.101(3) Uani 1 d .
H66 H -0.1601 0.6909 -0.0100 0.121 Uiso 1 calc R
C67 C -0.1938(8) 0.9028(11) 0.0049(4) 0.138(4) Uani 1 d .
H67A H -0.2638 0.9260 -0.0193 0.207 Uiso 1 calc R
H67B H -0.1678 0.9718 0.0145 0.207 Uiso 1 calc R
H67C H -0.2093 0.8444 0.0475 0.207 Uiso 1 calc R

loop_
_atom_site_aniso_label
_atom_site_aniso_U_11
_atom_site_aniso_U_22
_atom_site_aniso_U_33
_atom_site_aniso_U_23
_atom_site_aniso_U_13
_atom_site_aniso_U_12
Mg1 0.0322(8) 0.0195(7) 0.0194(6) -0.0017(5) -0.0091(5) 0.0047(6)
Mg2 0.0197(7) 0.0163(6) 0.0168(6) -0.0022(5) -0.0059(5) 0.0043(5)
O1 0.0414(17) 0.0240(15) 0.0252(14) -0.0057(13) -0.0098(12) 0.0098(13)
O2 0.0460(19) 0.0396(18) 0.0228(15) -0.0079(14) 0.0010(13) 0.0075(14)
O3 0.0265(15) 0.0201(13) 0.0221(13) -0.0074(11) -0.0110(11) 0.0019(11)
O4 0.0326(16) 0.0167(13) 0.0210(13) -0.0025(11) -0.0103(11) 0.0019(11)
O5 0.0180(14) 0.0165(12) 0.0181(12) -0.0033(11) -0.0011(10) 0.0056(10)
C6 0.034(2) 0.021(2) 0.022(2) 0.0003(18) -0.0055(17) 0.0046(18)
C7 0.063(3) 0.032(2) 0.031(2) -0.012(2) -0.017(2) 0.019(2)
C8 0.034(2) 0.020(2) 0.024(2) -0.0031(17) -0.0078(17) 0.0045(17)
C9 0.036(2) 0.026(2) 0.028(2) -0.0090(18) -0.0061(18) 0.0010(18)
C10 0.048(3) 0.021(2) 0.040(2) -0.002(2) -0.015(2) 0.009(2)
C11 0.041(3) 0.028(2) 0.042(3) -0.018(2) -0.006(2) 0.007(2)
C12 0.042(3) 0.032(2) 0.033(2) -0.010(2) 0.007(2) 0.003(2)
C13 0.047(3) 0.025(2) 0.036(2) -0.008(2) 0.005(2) 0.002(2)
C14 0.046(3) 0.032(2) 0.045(3) -0.006(2) -0.002(2) 0.000(2)
C15 0.057(3) 0.035(3) 0.068(3) -0.022(3) 0.000(3) 0.018(2)
C16 0.068(4) 0.032(3) 0.056(3) -0.001(2) 0.023(3) 0.000(3)
C17 0.040(3) 0.034(2) 0.028(2) -0.007(2) -0.0057(19) 0.003(2)
C18 0.063(3) 0.036(3) 0.045(3) -0.012(2) -0.005(2) -0.004(2)
C19 0.041(3) 0.035(2) 0.020(2) -0.0008(19) 0.0024(18) -0.006(2)
C20 0.053(3) 0.044(3) 0.028(2) -0.011(2) 0.005(2) -0.012(2)
C21 0.056(3) 0.064(3) 0.035(3) -0.027(3) 0.013(2) -0.019(3)
C22 0.062(4) 0.062(4) 0.052(3) -0.034(3) 0.018(3) -0.010(3)
C23 0.050(3) 0.042(3) 0.053(3) -0.015(3) 0.017(2) 0.001(2)
C24 0.044(3) 0.040(3) 0.034(2) -0.011(2) 0.007(2) -0.004(2)
C25 0.068(4) 0.059(3) 0.035(3) -0.007(3) -0.011(2) -0.005(3)
C26 0.088(5) 0.106(6) 0.095(5) -0.076(5) 0.015(4) -0.002(4)
C27 0.050(3) 0.054(3) 0.051(3) -0.012(3) -0.007(2) 0.017(3)
C28 0.018(2) 0.026(2) 0.024(2) -0.0062(18) -0.0026(15) 0.0020(16)
C29 0.045(3) 0.029(2) 0.038(2) 0.005(2) -0.022(2) -0.008(2)
C30 0.028(2) 0.0186(19) 0.026(2) -0.0037(17) -0.0088(16) -0.0004(16)
C31 0.025(2) 0.020(2) 0.035(2) -0.0076(18) -0.0071(17) 0.0005(17)
C32 0.030(2) 0.031(2) 0.049(3) -0.006(2) -0.022(2) 0.0093(19)
C33 0.053(3) 0.032(2) 0.041(3) -0.003(2) -0.028(2) 0.006(2)
C34 0.064(3) 0.031(2) 0.020(2) -0.0088(19) -0.015(2) 0.002(2)
C35 0.036(2) 0.019(2) 0.028(2) -0.0097(17) -0.0078(17) 0.0004(17)
C36 0.039(3) 0.029(2) 0.037(2) -0.007(2) 0.008(2) 0.007(2)
C37 0.094(5) 0.072(4) 0.060(4) -0.006(3) -0.057(3) 0.016(4)
C38 0.042(3) 0.035(2) 0.037(2) -0.015(2) 0.004(2) 0.005(2)
C39 0.020(2) 0.024(2) 0.025(2) -0.0087(17) -0.0089(16) 0.0056(16)
C40 0.055(3) 0.021(2) 0.040(3) -0.006(2) -0.020(2) -0.002(2)
C41 0.022(2) 0.023(2) 0.027(2) -0.0067(17) -0.0108(16) 0.0018(16)
C42 0.030(2) 0.025(2) 0.035(2) -0.0102(19) -0.0037(18) 0.0006(18)
C43 0.034(3) 0.031(2) 0.041(2) -0.006(2) 0.0024(19) -0.005(2)
C44 0.045(3) 0.022(2) 0.038(2) -0.005(2) -0.005(2) -0.005(2)
C45 0.041(3) 0.021(2) 0.031(2) -0.0072(19) -0.0086(19) 0.0052(18)
C46 0.034(2) 0.028(2) 0.025(2) -0.0105(18) -0.0058(17) -0.0013(18)
C47 0.034(3) 0.034(3) 0.054(3) -0.008(2) 0.000(2) 0.010(2)
C48 0.062(4) 0.040(3) 0.063(3) -0.002(3) 0.006(3) -0.005(3)
C49 0.042(3) 0.033(2) 0.031(2) -0.009(2) -0.0060(19) 0.012(2)
C50 0.022(2) 0.0201(19) 0.0195(19) -0.0042(16) -0.0018(15) 0.0083(16)
C51 0.037(3) 0.053(3) 0.033(2) -0.021(2) -0.0135(19) 0.023(2)
C52 0.020(2) 0.0193(19) 0.0165(17) -0.0047(16) -0.0031(14) 0.0037(15)
C53 0.024(2) 0.021(2) 0.0217(18) -0.0076(17) -0.0020(15) 0.0040(16)
C54 0.030(2) 0.021(2) 0.029(2) -0.0087(18) -0.0014(17) 0.0068(17)
C55 0.017(2) 0.027(2) 0.0252(19) -0.0064(17) -0.0033(15) 0.0059(16)
C56 0.021(2) 0.027(2) 0.028(2) -0.0081(17) -0.0023(16) -0.0015(17)
C57 0.032(2) 0.023(2) 0.027(2) -0.0072(18) -0.0012(17) 0.0088(18)
C58 0.029(2) 0.027(2) 0.042(2) -0.013(2) -0.0049(19) 0.0031(18)
C59 0.024(2) 0.036(3) 0.050(3) -0.010(2) -0.0092(19) 0.0081(19)
C60 0.031(2) 0.024(2) 0.067(3) -0.013(2) -0.012(2) 0.0015(19)
C61 0.042(4) 0.149(8) 0.047(3) 0.011(4) -0.017(3) 0.020(4)
C62 0.084(6) 0.101(6) 0.120(7) 0.026(6) 0.007(5) 0.001(5)
C63 0.124(10) 0.208(16) 0.146(11) -0.013(11) 0.051(8) 0.002(11)
C64 0.113(10) 0.237(18) 0.133(10) -0.062(12) -0.014(8) 0.027(11)
C65 0.091(8) 0.248(16) 0.100(7) -0.048(9) -0.017(6) -0.012(9)
C66 0.088(6) 0.119(7) 0.091(6) 0.011(5) -0.051(5) -0.040(6)
C67 0.094(7) 0.223(13) 0.079(5) -0.012(7) -0.029(5) 0.011(7)

loop_
_atom_type_symbol
_atom_type_description
_atom_type_scat_dispersion_real
_atom_type_scat_dispersion_imag
_atom_type_scat_source
C C 0.0033 0.0016 'International Tables Vol C Tables 4.2.6.8 and 6.1.1.4'
H H 0.0000 0.0000 'International Tables Vol C Tables 4.2.6.8 and 6.1.1.4'
O O 0.0106 0.0060 'International Tables Vol C Tables 4.2.6.8 and 6.1.1.4'
Mg Mg 0.0486 0.0363 'International Tables Vol C Tables 4.2.6.8 and 6.1.1.4'

loop_
_geom_angle_atom_site_label_1
_geom_angle_atom_site_label_2
_geom_angle_atom_site_label_3
_geom_angle
_geom_angle_site_symmetry_1
_geom_angle_site_symmetry_3
O2 Mg1 O4 122.24(14) . .
O2 Mg1 O3 117.88(13) . .
O4 Mg1 O3 81.16(10) . .
O2 Mg1 O1 110.08(13) . .
O4 Mg1 O1 108.28(12) . .
O3 Mg1 O1 114.54(12) . .
O2 Mg1 Mg2 126.98(11) . .
O4 Mg1 Mg2 40.66(8) . .
O3 Mg1 Mg2 40.87(7) . .
O1 Mg1 Mg2 122.92(9) . .
O5 Mg2 O4 121.39(11) 2_666 .
O5 Mg2 O3 135.08(12) 2_666 .
O4 Mg2 O3 81.83(11) . .
O5 Mg2 O5 81.17(11) 2_666 .
O4 Mg2 O5 125.96(12) . .
O3 Mg2 O5 117.87(11) . .
O5 Mg2 Mg1 148.48(9) 2_666 .
O4 Mg2 Mg1 40.79(7) . .
O3 Mg2 Mg1 41.41(8) . .
O5 Mg2 Mg1 130.01(8) . .
O5 Mg2 Mg2 40.78(7) 2_666 2_666
O4 Mg2 Mg2 136.86(10) . 2_666
O3 Mg2 Mg2 140.65(10) . 2_666
O5 Mg2 Mg2 40.39(7) . 2_666
Mg1 Mg2 Mg2 169.73(7) . 2_666
C6 O1 Mg1 135.4(3) . .
C17 O2 Mg1 154.6(3) . .
C28 O3 Mg2 134.0(2) . .
C28 O3 Mg1 127.4(2) . .
Mg2 O3 Mg1 97.72(11) . .
C39 O4 Mg2 130.5(2) . .
C39 O4 Mg1 130.9(2) . .
Mg2 O4 Mg1 98.55(11) . .
C50 O5 Mg2 134.9(2) . 2_666
C50 O5 Mg2 126.2(2) . .
Mg2 O5 Mg2 98.83(11) 2_666 .
O1 C6 C8 119.8(3) . .
O1 C6 C7 119.8(4) . .
C8 C6 C7 120.3(4) . .
C9 C8 C13 121.0(4) . .
C9 C8 C6 120.2(3) . .
C13 C8 C6 118.8(3) . .
C10 C9 C8 117.7(4) . .
C10 C9 C14 118.9(4) . .
C8 C9 C14 123.4(4) . .
C11 C10 C9 122.1(4) . .
C12 C11 C10 118.4(4) . .
C12 C11 C15 120.5(4) . .
C10 C11 C15 121.1(4) . .
C11 C12 C13 122.8(4) . .
C12 C13 C8 117.9(4) . .
C12 C13 C16 119.7(4) . .
C8 C13 C16 122.3(4) . .
O2 C17 C18 125.6(4) . .
O2 C17 C19 113.2(3) . .
C18 C17 C19 121.1(4) . .
C24 C19 C20 120.0(4) . .
C24 C19 C17 118.4(4) . .
C20 C19 C17 121.6(4) . .
C21 C20 C19 118.6(5) . .
C21 C20 C25 119.2(4) . .
C19 C20 C25 122.3(4) . .
C22 C21 C20 121.7(5) . .
C23 C22 C21 118.1(4) . .
C23 C22 C26 122.0(6) . .
C21 C22 C26 119.9(5) . .
C22 C23 C24 122.6(5) . .
C23 C24 C19 119.1(4) . .
C23 C24 C27 119.8(5) . .
C19 C24 C27 121.1(4) . .
C29 C28 O3 123.6(4) . .
C29 C28 C30 121.5(3) . .
O3 C28 C30 114.9(3) . .
C35 C30 C31 120.0(4) . .
C35 C30 C28 121.6(3) . .
C31 C30 C28 118.4(3) . .
C32 C31 C30 119.0(4) . .
C32 C31 C36 120.7(4) . .
C30 C31 C36 120.1(4) . .
C33 C32 C31 121.8(4) . .
C32 C33 C34 118.4(4) . .
C32 C33 C37 120.9(5) . .
C34 C33 C37 120.7(5) . .
C33 C34 C35 122.3(4) . .
C34 C35 C30 118.5(4) . .
C34 C35 C38 120.7(4) . .
C30 C35 C38 120.7(4) . .
C40 C39 O4 121.8(4) . .
C40 C39 C41 122.5(3) . .
O4 C39 C41 115.7(3) . .
C46 C41 C42 119.0(4) . .
C46 C41 C39 121.2(3) . .
C42 C41 C39 119.7(4) . .
C43 C42 C41 118.9(4) . .
C43 C42 C47 120.1(4) . .
C41 C42 C47 121.0(4) . .
C44 C43 C42 122.5(4) . .
C43 C44 C45 118.4(4) . .
C43 C44 C48 120.9(4) . .
C45 C44 C48 120.7(4) . .
C46 C45 C44 121.0(4) . .
C45 C46 C41 120.2(4) . .
C45 C46 C49 119.3(4) . .
C41 C46 C49 120.4(4) . .
C51 C50 O5 121.8(4) . .
C51 C50 C52 121.9(3) . .
O5 C50 C52 116.3(3) . .
C57 C52 C53 119.6(3) . .
C57 C52 C50 118.8(3) . .
C53 C52 C50 121.4(3) . .
C54 C53 C52 117.8(3) . .
C54 C53 C58 119.6(3) . .
C52 C53 C58 122.6(3) . .
C55 C54 C53 123.6(4) . .
C54 C55 C56 117.6(3) . .
C54 C55 C59 121.6(4) . .
C56 C55 C59 120.8(3) . .
C55 C56 C57 121.6(3) . .
C56 C57 C52 119.8(4) . .
C56 C57 C60 119.1(4) . .
C52 C57 C60 121.1(4) . .
C66 C61 C62 118.9(8) . .
C66 C61 C67 120.8(10) . .
C62 C61 C67 120.3(10) . .
C63 C62 C61 117.6(12) . .
C62 C63 C64 123.2(14) . .
C63 C64 C65 121.9(14) . .
C66 C65 C64 115.3(14) . .
C65 C66 C61 123.0(10) . .

loop_
_geom_bond_atom_site_label_1
_geom_bond_atom_site_label_2
_geom_bond_distance
_geom_bond_site_symmetry_2
Mg1 O2 1.845(3) .
Mg1 O4 1.970(3) .
Mg1 O3 1.991(3) .
Mg1 O1 2.012(3) .
Mg1 Mg2 2.9824(17) .
Mg2 O5 1.963(3) 2_666
Mg2 O4 1.965(3) .
Mg2 O3 1.969(3) .
Mg2 O5 1.978(3) .
Mg2 Mg2 2.993(2) 2_666
O1 C6 1.233(5) .
O2 C17 1.318(5) .
O3 C28 1.347(4) .
O4 C39 1.363(4) .
O5 C50 1.377(4) .
O5 Mg2 1.963(3) 2_666
C6 C8 1.482(5) .
C6 C7 1.485(6) .
C8 C9 1.404(6) .
C8 C13 1.406(6) .
C9 C10 1.396(6) .
C9 C14 1.504(6) .
C10 C11 1.388(6) .
C11 C12 1.366(6) .
C11 C15 1.499(6) .
C12 C13 1.388(6) .
C13 C16 1.501(6) .
C17 C18 1.322(6) .
C17 C19 1.522(6) .
C19 C24 1.398(7) .
C19 C20 1.400(6) .
C20 C21 1.399(6) .
C20 C25 1.508(7) .
C21 C22 1.391(8) .
C22 C23 1.364(8) .
C22 C26 1.514(7) .
C23 C24 1.385(6) .
C24 C27 1.494(7) .
C28 C29 1.322(6) .
C28 C30 1.492(5) .
C30 C35 1.404(5) .
C30 C31 1.405(6) .
C31 C32 1.393(6) .
C31 C36 1.498(5) .
C32 C33 1.376(6) .
C33 C34 1.384(7) .
C33 C37 1.511(7) .
C34 C35 1.390(6) .
C35 C38 1.504(6) .
C39 C40 1.305(6) .
C39 C41 1.491(5) .
C41 C46 1.401(6) .
C41 C42 1.402(6) .
C42 C43 1.388(6) .
C42 C47 1.510(6) .
C43 C44 1.373(6) .
C44 C45 1.387(6) .
C44 C48 1.517(6) .
C45 C46 1.384(6) .
C46 C49 1.515(6) .
C50 C51 1.312(6) .
C50 C52 1.480(5) .
C52 C57 1.397(5) .
C52 C53 1.416(5) .
C53 C54 1.398(5) .
C53 C58 1.492(5) .
C54 C55 1.371(5) .
C55 C56 1.391(5) .
C55 C59 1.501(6) .
C56 C57 1.397(6) .
C57 C60 1.512(5) .
C61 C66 1.387(12) .
C61 C62 1.407(11) .
C61 C67 1.409(11) .
C62 C63 1.307(14) .
C63 C64 1.369(17) .
C64 C65 1.377(17) .
C65 C66 1.366(14) .

loop_
_geom_torsion_atom_site_label_1
_geom_torsion_atom_site_label_2
_geom_torsion_atom_site_label_3
_geom_torsion_atom_site_label_4
_geom_torsion
_geom_torsion_site_symmetry_1
_geom_torsion_site_symmetry_4
O2 Mg1 Mg2 O5 167.13(19) . 2_666
O4 Mg1 Mg2 O5 68.6(2) . 2_666
O3 Mg1 Mg2 O5 -101.5(2) . 2_666
O1 Mg1 Mg2 O5 -11.0(2) . 2_666
O2 Mg1 Mg2 O4 98.52(18) . .
O3 Mg1 Mg2 O4 -170.08(18) . .
O1 Mg1 Mg2 O4 -79.62(16) . .
O2 Mg1 Mg2 O3 -91.40(18) . .
O4 Mg1 Mg2 O3 170.08(18) . .
O1 Mg1 Mg2 O3 90.46(16) . .
O2 Mg1 Mg2 O5 -3.06(18) . .
O4 Mg1 Mg2 O5 -101.58(17) . .
O3 Mg1 Mg2 O5 88.34(16) . .
O1 Mg1 Mg2 O5 178.80(14) . .
O2 Mg1 Mg2 Mg2 16.1(4) . 2_666
O4 Mg1 Mg2 Mg2 -82.5(4) . 2_666
O3 Mg1 Mg2 Mg2 107.5(4) . 2_666
O1 Mg1 Mg2 Mg2 -162.1(4) . 2_666
O2 Mg1 O1 C6 9.7(4) . .
O4 Mg1 O1 C6 145.6(4) . .
O3 Mg1 O1 C6 -125.9(4) . .
Mg2 Mg1 O1 C6 -171.9(3) . .
O4 Mg1 O2 C17 -87.3(7) . .
O3 Mg1 O2 C17 175.3(6) . .
O1 Mg1 O2 C17 41.4(7) . .
Mg2 Mg1 O2 C17 -137.0(6) . .
O5 Mg2 O3 C28 -57.0(4) 2_666 .
O4 Mg2 O3 C28 176.1(3) . .
O5 Mg2 O3 C28 49.6(4) . .
Mg1 Mg2 O3 C28 169.5(4) . .
Mg2 Mg2 O3 C28 5.1(4) 2_666 .
O5 Mg2 O3 Mg1 133.49(14) 2_666 .
O4 Mg2 O3 Mg1 6.53(12) . .
O5 Mg2 O3 Mg1 -120.00(12) . .
Mg2 Mg2 O3 Mg1 -164.44(11) 2_666 .
O2 Mg1 O3 C28 -55.2(3) . .
O4 Mg1 O3 C28 -177.1(3) . .
O1 Mg1 O3 C28 76.8(3) . .
Mg2 Mg1 O3 C28 -170.6(3) . .
O2 Mg1 O3 Mg2 115.38(15) . .
O4 Mg1 O3 Mg2 -6.52(12) . .
O1 Mg1 O3 Mg2 -112.66(12) . .
O5 Mg2 O4 C39 31.8(4) 2_666 .
O3 Mg2 O4 C39 170.5(3) . .
O5 Mg2 O4 C39 -70.9(3) . .
Mg1 Mg2 O4 C39 177.1(4) . .
Mg2 Mg2 O4 C39 -17.9(4) 2_666 .
O5 Mg2 O4 Mg1 -145.23(12) 2_666 .
O3 Mg2 O4 Mg1 -6.61(12) . .
O5 Mg2 O4 Mg1 112.03(13) . .
Mg2 Mg2 O4 Mg1 165.02(10) 2_666 .
O2 Mg1 O4 C39 72.0(3) . .
O3 Mg1 O4 C39 -170.5(3) . .
O1 Mg1 O4 C39 -57.5(3) . .
Mg2 Mg1 O4 C39 -177.1(4) . .
O2 Mg1 O4 Mg2 -110.94(16) . .
O3 Mg1 O4 Mg2 6.55(12) . .
O1 Mg1 O4 Mg2 119.59(13) . .
O5 Mg2 O5 C50 176.9(3) 2_666 .
O4 Mg2 O5 C50 -60.5(3) . .
O3 Mg2 O5 C50 40.1(3) . .
Mg1 Mg2 O5 C50 -8.3(3) . .
Mg2 Mg2 O5 C50 176.9(3) 2_666 .
O5 Mg2 O5 Mg2 0.0 2_666 2_666
O4 Mg2 O5 Mg2 122.58(13) . 2_666
O3 Mg2 O5 Mg2 -136.76(13) . 2_666
Mg1 Mg2 O5 Mg2 174.83(9) . 2_666
Mg1 O1 C6 C8 -161.0(3) . .
Mg1 O1 C6 C7 21.9(6) . .
O1 C6 C8 C9 124.9(4) . .
C7 C6 C8 C9 -58.0(5) . .
O1 C6 C8 C13 -55.9(5) . .
C7 C6 C8 C13 121.2(5) . .
C13 C8 C9 C10 2.0(6) . .
C6 C8 C9 C10 -178.8(4) . .
C13 C8 C9 C14 -179.2(4) . .
C6 C8 C9 C14 -0.1(6) . .
C8 C9 C10 C11 -3.5(6) . .
C14 C9 C10 C11 177.7(4) . .
C9 C10 C11 C12 2.5(7) . .
C9 C10 C11 C15 -177.7(4) . .
C10 C11 C12 C13 0.0(7) . .
C15 C11 C12 C13 -179.7(5) . .
C11 C12 C13 C8 -1.4(7) . .
C11 C12 C13 C16 179.7(5) . .
C9 C8 C13 C12 0.4(6) . .
C6 C8 C13 C12 -178.8(4) . .
C9 C8 C13 C16 179.2(4) . .
C6 C8 C13 C16 0.0(7) . .
Mg1 O2 C17 C18 9.5(10) . .
Mg1 O2 C17 C19 -172.1(5) . .
O2 C17 C19 C24 -69.3(5) . .
C18 C17 C19 C24 109.2(5) . .
O2 C17 C19 C20 108.8(5) . .
C18 C17 C19 C20 -72.6(6) . .
C24 C19 C20 C21 -0.4(6) . .
C17 C19 C20 C21 -178.4(4) . .
C24 C19 C20 C25 179.3(4) . .
C17 C19 C20 C25 1.3(7) . .
C19 C20 C21 C22 0.8(7) . .
C25 C20 C21 C22 -178.9(5) . .
C20 C21 C22 C23 -0.9(7) . .
C20 C21 C22 C26 -178.5(5) . .
C21 C22 C23 C24 0.6(7) . .
C26 C22 C23 C24 178.1(5) . .
C22 C23 C24 C19 -0.1(7) . .
C22 C23 C24 C27 -179.0(5) . .
C20 C19 C24 C23 0.0(6) . .
C17 C19 C24 C23 178.1(4) . .
C20 C19 C24 C27 178.9(4) . .
C17 C19 C24 C27 -3.0(6) . .
Mg2 O3 C28 C29 -7.0(6) . .
Mg1 O3 C28 C29 160.0(3) . .
Mg2 O3 C28 C30 173.5(2) . .
Mg1 O3 C28 C30 -19.6(4) . .
C29 C28 C30 C35 -82.5(5) . .
O3 C28 C30 C35 97.1(4) . .
C29 C28 C30 C31 95.1(5) . .
O3 C28 C30 C31 -85.3(4) . .
C35 C30 C31 C32 0.4(5) . .
C28 C30 C31 C32 -177.2(3) . .
C35 C30 C31 C36 176.8(3) . .
C28 C30 C31 C36 -0.9(5) . .
C30 C31 C32 C33 1.0(6) . .
C36 C31 C32 C33 -175.3(4) . .
C31 C32 C33 C34 -1.7(7) . .
C31 C32 C33 C37 175.9(4) . .
C32 C33 C34 C35 1.0(7) . .
C37 C33 C34 C35 -176.6(5) . .
C33 C34 C35 C30 0.4(6) . .
C33 C34 C35 C38 177.7(4) . .
C31 C30 C35 C34 -1.1(5) . .
C28 C30 C35 C34 176.5(3) . .
C31 C30 C35 C38 -178.4(3) . .
C28 C30 C35 C38 -0.8(5) . .
Mg2 O4 C39 C40 -3.0(6) . .
Mg1 O4 C39 C40 173.2(3) . .
Mg2 O4 C39 C41 177.2(2) . .
Mg1 O4 C39 C41 -6.7(5) . .
C40 C39 C41 C46 -87.0(5) . .
O4 C39 C41 C46 92.8(4) . .
C40 C39 C41 C42 89.2(5) . .
O4 C39 C41 C42 -91.0(4) . .
C46 C41 C42 C43 0.0(5) . .
C39 C41 C42 C43 -176.2(3) . .
C46 C41 C42 C47 179.9(4) . .
C39 C41 C42 C47 3.6(5) . .
C41 C42 C43 C44 -0.7(6) . .
C47 C42 C43 C44 179.5(4) . .
C42 C43 C44 C45 0.3(6) . .
C42 C43 C44 C48 -179.1(4) . .
C43 C44 C45 C46 0.8(6) . .
C48 C44 C45 C46 -179.8(4) . .
C44 C45 C46 C41 -1.4(6) . .
C44 C45 C46 C49 177.0(4) . .
C42 C41 C46 C45 1.0(5) . .
C39 C41 C46 C45 177.2(3) . .
C42 C41 C46 C49 -177.4(3) . .
C39 C41 C46 C49 -1.2(5) . .
Mg2 O5 C50 C51 144.3(4) 2_666 .
Mg2 O5 C50 C51 -31.3(5) . .
Mg2 O5 C50 C52 -37.3(5) 2_666 .
Mg2 O5 C50 C52 147.0(2) . .
C51 C50 C52 C57 111.8(5) . .
O5 C50 C52 C57 -66.6(4) . .
C51 C50 C52 C53 -63.0(5) . .
O5 C50 C52 C53 118.7(4) . .
C57 C52 C53 C54 0.8(5) . .
C50 C52 C53 C54 175.5(3) . .
C57 C52 C53 C58 -177.6(3) . .
C50 C52 C53 C58 -2.9(5) . .
C52 C53 C54 C55 -2.0(5) . .
C58 C53 C54 C55 176.5(4) . .
C53 C54 C55 C56 1.4(6) . .
C53 C54 C55 C59 -176.6(4) . .
C54 C55 C56 C57 0.4(6) . .
C59 C55 C56 C57 178.4(4) . .
C55 C56 C57 C52 -1.6(6) . .
C55 C56 C57 C60 -179.0(4) . .
C53 C52 C57 C56 0.9(5) . .
C50 C52 C57 C56 -173.9(3) . .
C53 C52 C57 C60 178.3(4) . .
C50 C52 C57 C60 3.4(5) . .
C66 C61 C62 C63 3.1(14) . .
C67 C61 C62 C63 -176.8(10) . .
C61 C62 C63 C64 0(2) . .
C62 C63 C64 C65 -3(3) . .
C63 C64 C65 C66 2.8(19) . .
C64 C65 C66 C61 0.4(14) . .
C62 C61 C66 C65 -3.3(12) . .
C67 C61 C66 C65 176.6(8) . .
